data_4131148
loop_
_publ_author_name
'Axtell, Jonathan C.'
'Kirlikovali, Kent O.'
'Djurovich, Peter I.'
'Jung, Dahee'
'Nguyen, Vinh T.'
'Munekiyo, Brian'
'Royappa, A. Timothy'
'Rheingold, Arnold L.'
'Spokoyny, Alexander M.'

_publ_section_title
;
 Blue Phosphorescent Zwitterionic Iridium(III) Complexes Featuring Weakly
 Coordinating nido-Carborane-Based Ligands.
;
_journal_issue 48
_journal_name_full 'Journal of the American Chemical Society'
_journal_page_first 15758
_journal_page_last 15765
_journal_paper_doi 10.1021/jacs.6b10232
_journal_volume 138
_journal_year 2016
_chemical_formula_moiety 'C29 H27 B9 F4 Ir N3, C H2 Cl2'
_chemical_formula_sum 'C30 H29 B9 Cl2 F4 Ir N3'
_chemical_formula_weight 868.12
_space_group_crystal_system monoclinic
_space_group_IT_number 14
_space_group_name_Hall '-P 2ybc'
_space_group_name_H-M_alt 'P 1 21/c 1'
_symmetry_Int_Tables_number 14
_audit_creation_date 2016-06-02
_audit_creation_method
;
Olex2 1.2
(compiled 2016.02.19 svn.r3266 for OlexSys, GUI svn.r5155)
;
_cell_angle_alpha 90
_cell_angle_beta 92.385(5)
_cell_angle_gamma 90
_cell_formula_units_Z 4
_cell_length_a 16.2061(13)
_cell_length_b 12.6835(9)
_cell_length_c 16.3956(10)
_cell_measurement_reflns_used 5521
_cell_measurement_temperature 100
_cell_measurement_theta_max 25.600
_cell_measurement_theta_min 2.361
_cell_volume 3367.2(4)
_computing_cell_refinement 'SAINT v8.34A (Bruker, 2013)'
_computing_data_reduction 'SAINT v8.34A (Bruker, 2013)'
_computing_molecular_graphics 'Olex2 (Dolomanov et al., 2009)'
_computing_publication_material 'Olex2 (Dolomanov et al., 2009)'
_computing_structure_refinement 'olex2.refine (Bourhis et al., 2015)'
_computing_structure_solution 'XT (Sheldrick, 2015)'
_diffrn_ambient_temperature 100.0
_diffrn_measured_fraction_theta_full 1.0000
_diffrn_measured_fraction_theta_max 1.0000
_diffrn_measurement_device_type 'Bruker APEX-II CCD'
_diffrn_measurement_method '\f and \w scans'
_diffrn_radiation_type 'Mo K\a'
_diffrn_radiation_wavelength 0.71073
_diffrn_reflns_limit_h_max 19
_diffrn_reflns_limit_h_min -19
_diffrn_reflns_limit_k_max 15
_diffrn_reflns_limit_k_min 0
_diffrn_reflns_limit_l_max 20
_diffrn_reflns_limit_l_min 0
_diffrn_reflns_number 15163
_diffrn_reflns_theta_full 26.0000
_diffrn_reflns_theta_max 25.77
_diffrn_reflns_theta_min 2.03
_diffrn_standards_number 0
_exptl_absorpt_coefficient_mu 4.175
_exptl_absorpt_correction_T_max 0.490342
_exptl_absorpt_correction_T_min 0.372821
_exptl_absorpt_correction_type multi-scan
_exptl_absorpt_process_details
;
 TWINABS-2012/1 (Bruker,2012) was used for absorption correction.
 
For component 1:
 wR2(int) was 0.1355 before and 0.0461 after correction.
 The Ratio of minimum to maximum transmission not present.
 The \l/2 correction factor is Not present
 
For component 2:
 wR2(int) was 0.1565 before and 0.0516 after correction.
 The Ratio of minimum to maximum transmission is 0.76.
 The \l/2 correction factor is Not present

Final HKLF 4 output contains 45863 reflections, Rint = 0.0705
 (18030 with I > 3sig(I), Rint = 0.0468)
;
_exptl_crystal_colour yellow
_exptl_crystal_colour_primary yellow
_exptl_crystal_density_diffrn 1.7121
_exptl_crystal_description plate
_exptl_crystal_F_000 1684.7262
_exptl_crystal_size_max 0.1
_exptl_crystal_size_mid 0.06
_exptl_crystal_size_min 0.02
_refine_diff_density_max 2.0904
_refine_diff_density_min -1.5028
_refine_diff_density_rms 0.2401
_refine_ls_d_res_high 0.8173
_refine_ls_d_res_low 10.0288
_refine_ls_goodness_of_fit_ref 1.0784
_refine_ls_hydrogen_treatment mixed
_refine_ls_matrix_type full
_refine_ls_number_constraints 53
_refine_ls_number_parameters 450
_refine_ls_number_reflns 9536
_refine_ls_number_restraints 0
_refine_ls_restrained_S_all 1.0784
_refine_ls_R_factor_all 0.0689
_refine_ls_R_factor_gt 0.0497
_refine_ls_shift/su_max 0.0004
_refine_ls_shift/su_mean 0.0000
_refine_ls_structure_factor_coef Fsqd
_refine_ls_weighting_details 'w=1/[\s^2^(Fo^2^)+(0.0375P)^2^+32.1278P] where P=(Fo^2^+2Fc^2^)/3'
_refine_ls_weighting_scheme calc
_refine_ls_wR_factor_gt 0.1086
_refine_ls_wR_factor_ref 0.1195
_reflns_Friedel_coverage 0.0
_reflns_limit_h_max 19
_reflns_limit_h_min -19
_reflns_limit_k_max 15
_reflns_limit_k_min 0
_reflns_limit_l_max 20
_reflns_limit_l_min 0
_reflns_number_gt 7985
_reflns_number_total 9536
_reflns_threshold_expression I>=2u(I)
_cod_data_source_file ja6b10232_si_002.cif
_cod_data_source_block spok19
_cod_database_code 4131148
_olex2_refinement_description
;
1. Twinned data refinement
 Scales: 0.5873(14) 0.4127(14)
2. Fixed Uiso
 At 1.2 times of:
  All B(H) groups, All C(H) groups, All C(H,H) groups
3.a Secondary CH2 refined with riding coordinates:
 C30(H30a,H30b)
3.b Aromatic/amide H refined with riding coordinates:
 C4(H4), C5(H5), C6(H6), C7(H7), C9(H9), C11(H11), C15(H15), C16(H16),
 C17(H17), C18(H18), C20(H20), C22(H22), C26(H26), C27(H27), C28(H28), C29(H29)
3.c Boron cage BH refined with riding coordinates:
 C1(H1), B2(H2a), B3(H3), B4(H4a), B5(H5a), B6(H6a), B7(H7a), B8(H8), B9(H9a)
;
_olex2_submission_original_sample_id JCA-I-268
_olex2_submission_special_instructions 'No special instructions were received'

loop_
_space_group_symop_id
_space_group_symop_operation_xyz
1 x,y,z
2 -x,y+1/2,-z+1/2
3 -x,-y,-z
4 x,-y-1/2,z-1/2

loop_
_atom_site_label
_atom_site_type_symbol
_atom_site_fract_x
_atom_site_fract_y
_atom_site_fract_z
_atom_site_U_iso_or_equiv
_atom_site_adp_type
_atom_site_occupancy
_atom_site_refinement_flags_posn
Ir1 Ir 0.25023(2) 0.489397(18) 0.64290(3) 0.01972(8) Uani 1.000000 .
F1 F 0.0248(3) 0.2114(4) 0.7479(3) 0.0412(13) Uani 1.000000 .
F2 F 0.0485(4) 0.5339(4) 0.8841(3) 0.0500(15) Uani 1.000000 .
F3 F 0.0640(3) 0.4556(4) 0.3728(3) 0.0396(12) Uani 1.000000 .
F4 F 0.0305(3) 0.7711(4) 0.5115(3) 0.0440(14) Uani 1.000000 .
N1 N 0.2378(4) 0.6138(4) 0.7215(4) 0.0221(15) Uani 1.000000 .
N2 N 0.2453(4) 0.3690(4) 0.5580(4) 0.0194(13) Uani 1.000000 .
N3 N 0.3566(4) 0.5523(5) 0.5823(4) 0.0205(14) Uani 1.000000 .
C1 C 0.4890(5) 0.5864(6) 0.7705(5) 0.0237(18) Uani 1.000000 .
H1 H 0.4875(5) 0.6709(6) 0.7506(5) 0.028(2) Uiso 1.000000 R
C2 C 0.4389(5) 0.5165(5) 0.7063(5) 0.0194(16) Uani 1.000000 .
C3 C 0.4312(5) 0.5607(6) 0.6216(5) 0.0227(18) Uani 1.000000 .
C4 C 0.4964(5) 0.6136(6) 0.5852(5) 0.0249(18) Uani 1.000000 .
H4 H 0.5483(5) 0.6211(6) 0.6137(5) 0.030(2) Uiso 1.000000 R
C5 C 0.4841(5) 0.6545(6) 0.5075(5) 0.0250(19) Uani 1.000000 .
H5 H 0.5271(5) 0.6919(6) 0.4825(5) 0.030(2) Uiso 1.000000 R
C6 C 0.4092(5) 0.6408(6) 0.4670(5) 0.0253(18) Uani 1.000000 .
H6 H 0.4002(5) 0.6667(6) 0.4130(5) 0.030(2) Uiso 1.000000 R
C7 C 0.3484(5) 0.5898(6) 0.5048(5) 0.0245(18) Uani 1.000000 .
H7 H 0.2972(5) 0.5797(6) 0.4756(5) 0.029(2) Uiso 1.000000 R
C8 C 0.1572(5) 0.4339(6) 0.7082(5) 0.0242(18) Uani 1.000000 .
C9 C 0.1199(5) 0.3359(6) 0.7029(5) 0.0276(19) Uani 1.000000 .
H9 H 0.1359(5) 0.2875(6) 0.6622(5) 0.033(2) Uiso 1.000000 R
C10 C 0.0610(5) 0.3081(7) 0.7549(6) 0.032(2) Uani 1.000000 .
C11 C 0.0344(6) 0.3729(7) 0.8159(6) 0.040(2) Uani 1.000000 .
H11 H -0.0077(6) 0.3520(7) 0.8511(6) 0.048(3) Uiso 1.000000 R
C12 C 0.0727(5) 0.4705(7) 0.8228(6) 0.032(2) Uani 1.000000 .
C13 C 0.1333(5) 0.5025(6) 0.7714(5) 0.0254(18) Uani 1.000000 .
C14 C 0.1773(5) 0.6047(7) 0.7770(5) 0.0274(19) Uani 1.000000 .
C15 C 0.1644(5) 0.6878(7) 0.8303(6) 0.035(2) Uani 1.000000 .
H15 H 0.1229(5) 0.6823(7) 0.8693(6) 0.042(2) Uiso 1.000000 R
C16 C 0.2114(6) 0.7780(7) 0.8269(6) 0.041(2) Uani 1.000000 .
H16 H 0.2023(6) 0.8345(7) 0.8635(6) 0.049(3) Uiso 1.000000 R
C17 C 0.2710(5) 0.7866(6) 0.7711(6) 0.033(2) Uani 1.000000 .
H17 H 0.3043(5) 0.8481(6) 0.7686(6) 0.040(3) Uiso 1.000000 R
C18 C 0.2819(5) 0.7031(6) 0.7182(5) 0.0259(18) Uani 1.000000 .
H18 H 0.3221(5) 0.7094(6) 0.6780(5) 0.031(2) Uiso 1.000000 R
C19 C 0.1654(5) 0.5504(6) 0.5632(4) 0.0196(17) Uani 1.000000 .
C20 C 0.1260(5) 0.6473(6) 0.5671(5) 0.0271(18) Uani 1.000000 .
H20 H 0.1388(5) 0.6943(6) 0.6109(5) 0.033(2) Uiso 1.000000 R
C21 C 0.0688(6) 0.6749(6) 0.5073(6) 0.033(2) Uani 1.000000 .
C22 C 0.0463(5) 0.6134(7) 0.4417(5) 0.030(2) Uani 1.000000 .
H22 H 0.0060(5) 0.6352(7) 0.4014(5) 0.036(2) Uiso 1.000000 R
C23 C 0.0859(5) 0.5177(7) 0.4380(5) 0.0276(18) Uani 1.000000 .
C24 C 0.1451(5) 0.4839(6) 0.4963(5) 0.0211(17) Uani 1.000000 .
C25 C 0.1885(5) 0.3831(6) 0.4949(5) 0.0277(19) Uani 1.000000 .
C26 C 0.1796(6) 0.3041(7) 0.4362(6) 0.037(2) Uani 1.000000 .
H26 H 0.1410(6) 0.3126(7) 0.3915(6) 0.045(3) Uiso 1.000000 R
C27 C 0.2260(6) 0.2144(7) 0.4426(6) 0.045(3) Uani 1.000000 .
H27 H 0.2191(6) 0.1607(7) 0.4024(6) 0.054(3) Uiso 1.000000 R
C28 C 0.2827(6) 0.2011(7) 0.5065(6) 0.040(2) Uani 1.000000 .
H28 H 0.3153(6) 0.1390(7) 0.5117(6) 0.047(3) Uiso 1.000000 R
C29 C 0.2904(5) 0.2813(6) 0.5628(5) 0.0233(17) Uani 1.000000 .
H29 H 0.3296(5) 0.2738(6) 0.6071(5) 0.028(2) Uiso 1.000000 R
B1 B 0.3664(6) 0.4493(7) 0.7436(6) 0.021(2) Uani 1.000000 .
B2 B 0.3627(6) 0.4820(7) 0.8490(6) 0.0229(19) Uani 1.000000 .
H2a H 0.3008(6) 0.4722(7) 0.8760(6) 0.027(2) Uiso 1.000000 R
H2b H 0.379(6) 0.568(8) 0.832(6) 0.05(3) Uiso 1.000000 .
B3 B 0.4461(6) 0.5804(7) 0.8599(6) 0.027(2) Uani 1.000000 .
H3 H 0.4527(6) 0.6567(7) 0.8939(6) 0.032(3) Uiso 1.000000 R
B4 B 0.5415(6) 0.5135(6) 0.8412(6) 0.0240(19) Uani 1.000000 .
H4a H 0.6012(6) 0.5356(6) 0.8737(6) 0.029(2) Uiso 1.000000 R
B5 B 0.4616(6) 0.4451(7) 0.8916(6) 0.024(2) Uani 1.000000 .
H5a H 0.4680(6) 0.4224(7) 0.9576(6) 0.028(2) Uiso 1.000000 R
B6 B 0.4109(6) 0.3636(7) 0.8148(5) 0.025(2) Uani 1.000000 .
H6a H 0.3833(6) 0.2850(7) 0.8287(5) 0.030(2) Uiso 1.000000 R
B7 B 0.4594(5) 0.3839(6) 0.7218(6) 0.0209(19) Uani 1.000000 .
H7a H 0.4646(5) 0.3213(6) 0.6741(6) 0.025(2) Uiso 1.000000 R
B8 B 0.5385(6) 0.4789(7) 0.7388(6) 0.0222(19) Uani 1.000000 .
H8 H 0.5949(6) 0.4798(7) 0.7016(6) 0.027(2) Uiso 1.000000 R
B9 B 0.5203(6) 0.3821(7) 0.8145(6) 0.025(2) Uani 1.000000 .
H9a H 0.5648(6) 0.3168(7) 0.8299(6) 0.030(3) Uiso 1.000000 R
Cl1 Cl 0.1850(3) 0.9535(4) 0.5974(3) 0.1256(17) Uani 1.000000 .
Cl2 Cl 0.2347(3) 1.0836(3) 0.7373(2) 0.0922(12) Uani 1.000000 .
C30 C 0.1605(9) 1.0299(10) 0.6754(9) 0.095(6) Uani 1.000000 .
H30a H 0.1266(9) 1.0886(10) 0.6526(9) 0.114(7) Uiso 1.000000 R
H30b H 0.1244(9) 0.9879(10) 0.7102(9) 0.114(7) Uiso 1.000000 R
H1a H 0.313(5) 0.413(6) 0.700(4) 0.02(2) Uiso 1.000000 .

loop_
_atom_site_aniso_label
_atom_site_aniso_U_11
_atom_site_aniso_U_22
_atom_site_aniso_U_33
_atom_site_aniso_U_12
_atom_site_aniso_U_13
_atom_site_aniso_U_23
Ir1 0.02088(14) 0.01886(13) 0.01927(14) -0.00024(14) -0.00086(12) 0.00059(17)
F1 0.034(3) 0.040(3) 0.049(4) -0.014(2) 0.003(3) 0.012(2)
F2 0.054(4) 0.052(4) 0.046(4) 0.001(3) 0.028(3) -0.003(3)
F3 0.043(3) 0.043(3) 0.032(3) 0.003(2) -0.017(3) -0.004(3)
F4 0.047(3) 0.044(3) 0.040(3) 0.026(3) -0.002(3) -0.000(2)
N1 0.019(4) 0.019(3) 0.028(4) 0.004(3) 0.002(3) -0.001(3)
N2 0.020(3) 0.019(3) 0.019(4) -0.001(3) 0.000(3) -0.001(2)
N3 0.022(4) 0.016(3) 0.023(4) 0.001(3) -0.004(3) 0.003(3)
C1 0.030(5) 0.013(4) 0.028(5) 0.002(3) -0.007(4) -0.001(3)
C2 0.021(4) 0.015(4) 0.022(4) -0.001(3) -0.003(3) -0.001(3)
C3 0.032(5) 0.011(4) 0.025(5) 0.003(3) 0.003(3) -0.006(3)
C4 0.031(5) 0.015(4) 0.029(5) -0.002(3) 0.001(4) -0.001(3)
C5 0.037(5) 0.020(4) 0.018(4) -0.001(3) 0.001(4) -0.002(3)
C6 0.032(5) 0.022(4) 0.021(4) -0.000(3) -0.003(4) 0.004(3)
C7 0.030(5) 0.021(4) 0.022(5) -0.000(3) -0.004(4) -0.001(3)
C8 0.024(4) 0.030(4) 0.018(4) 0.005(3) -0.009(3) 0.005(3)
C9 0.031(5) 0.025(4) 0.026(5) -0.000(3) -0.001(4) 0.004(3)
C10 0.026(5) 0.032(5) 0.038(6) -0.008(4) -0.004(4) 0.014(4)
C11 0.042(6) 0.045(6) 0.033(6) -0.001(4) 0.004(5) 0.018(4)
C12 0.030(5) 0.035(5) 0.033(5) 0.003(4) 0.011(4) 0.003(4)
C13 0.029(4) 0.031(5) 0.016(4) 0.003(4) -0.002(3) 0.002(3)
C14 0.034(5) 0.034(5) 0.014(4) 0.003(4) -0.003(4) 0.000(3)
C15 0.027(5) 0.043(5) 0.035(5) 0.007(4) 0.006(4) -0.013(4)
C16 0.039(5) 0.033(5) 0.051(6) 0.000(4) 0.010(5) -0.019(5)
C17 0.034(6) 0.022(4) 0.043(6) -0.002(3) -0.001(4) -0.009(4)
C18 0.020(4) 0.027(4) 0.031(5) -0.002(3) 0.000(4) 0.003(3)
C19 0.023(4) 0.023(4) 0.013(4) -0.008(3) 0.001(3) -0.006(3)
C20 0.031(5) 0.030(4) 0.020(4) 0.006(4) -0.003(4) -0.002(3)
C21 0.040(5) 0.022(4) 0.037(5) 0.012(4) 0.005(4) 0.005(4)
C22 0.029(5) 0.036(5) 0.024(5) 0.005(4) -0.007(4) 0.012(4)
C23 0.022(4) 0.037(5) 0.024(4) -0.007(4) 0.003(4) 0.001(4)
C24 0.016(4) 0.023(4) 0.024(5) -0.002(3) 0.004(3) 0.007(3)
C25 0.029(5) 0.030(4) 0.025(5) -0.011(4) 0.005(4) -0.003(3)
C26 0.034(5) 0.038(5) 0.039(6) 0.006(4) -0.016(4) -0.008(4)
C27 0.051(7) 0.034(5) 0.049(6) 0.006(4) -0.022(5) -0.022(4)
C28 0.039(5) 0.033(5) 0.046(6) 0.006(4) -0.011(5) -0.019(4)
C29 0.029(4) 0.022(4) 0.018(4) 0.000(3) -0.001(3) 0.001(3)
B1 0.020(5) 0.014(4) 0.028(5) 0.004(4) -0.002(4) -0.000(3)
B2 0.031(5) 0.017(4) 0.021(5) 0.000(4) 0.007(4) -0.005(4)
B3 0.036(6) 0.012(4) 0.032(7) -0.000(4) -0.003(4) -0.004(3)
B4 0.025(5) 0.020(4) 0.027(5) 0.005(3) 0.000(4) 0.002(4)
B5 0.030(5) 0.017(4) 0.023(5) 0.002(4) -0.002(4) 0.000(4)
B6 0.033(6) 0.017(4) 0.025(5) -0.002(4) -0.001(4) -0.002(3)
B7 0.017(4) 0.014(4) 0.032(5) 0.004(3) -0.001(4) 0.003(4)
B8 0.020(5) 0.022(4) 0.023(5) 0.002(3) -0.008(4) -0.003(4)
B9 0.028(5) 0.016(4) 0.031(6) 0.004(4) -0.000(4) 0.006(4)
Cl1 0.135(4) 0.090(3) 0.149(5) -0.035(3) -0.021(3) 0.018(3)
Cl2 0.090(3) 0.067(2) 0.120(3) 0.011(2) 0.008(2) -0.0040(19)
C30 0.089(11) 0.054(8) 0.136(14) 0.027(7) -0.064(9) -0.053(8)

loop_
_atom_type_symbol
_atom_type_scat_dispersion_real
_atom_type_scat_dispersion_imag
_atom_type_scat_Cromer_Mann_a1
_atom_type_scat_Cromer_Mann_a2
_atom_type_scat_Cromer_Mann_a3
_atom_type_scat_Cromer_Mann_a4
_atom_type_scat_Cromer_Mann_b1
_atom_type_scat_Cromer_Mann_b2
_atom_type_scat_Cromer_Mann_b3
_atom_type_scat_Cromer_Mann_b4
_atom_type_scat_Cromer_Mann_c
_atom_type_scat_source
_atom_type_scat_dispersion_source
Cl 0.14873 0.16029 11.46040 7.19640 6.25560 1.64550 0.01040 1.16620 18.51940 47.77840 -9.55739974976 'International Tables Volume C Table 6.1.1.4 (pp. 500-502)' 'Henke, Gullikson and Davis, At. Data and Nucl. Data Tables, 1993, 54, 2'
C 0.00347 0.00161 2.31000 1.02000 1.58860 0.86500 20.84390 10.20750 0.56870 51.65120 0.215599998832 'International Tables Volume C Table 6.1.1.4 (pp. 500-502)' 'Henke, Gullikson and Davis, At. Data and Nucl. Data Tables, 1993, 54, 2'
B 0.00141 0.00067 2.05450 1.33260 1.09790 0.70680 23.21850 1.02100 60.34980 0.14030 -0.193200007081 'International Tables Volume C Table 6.1.1.4 (pp. 500-502)' 'Henke, Gullikson and Davis, At. Data and Nucl. Data Tables, 1993, 54, 2'
F 0.01794 0.01033 3.53920 2.64120 1.51700 1.02430 10.28250 4.29440 0.26150 26.14760 0.277599990368 'International Tables Volume C Table 6.1.1.4 (pp. 500-502)' 'Henke, Gullikson and Davis, At. Data and Nucl. Data Tables, 1993, 54, 2'
H 0.00000 0.00000 0.49300 0.32291 0.14019 0.04081 10.51090 26.12570 3.14236 57.79970 0.0030380000826 'International Tables Volume C Table 6.1.1.4 (pp. 500-502)' 'Henke, Gullikson and Davis, At. Data and Nucl. Data Tables, 1993, 54, 2'
Ir -1.30390 7.98110 27.30490 16.72960 15.61150 5.83377 1.59279 8.86553 0.41792 45.00110 11.4722003937 'International Tables Volume C Table 6.1.1.4 (pp. 500-502)' 'Henke, Gullikson and Davis, At. Data and Nucl. Data Tables, 1993, 54, 2'
N 0.00653 0.00323 12.21260 3.13220 2.01250 1.16630 0.00570 9.89330 28.99750 0.58260 -11.5290002823 'International Tables Volume C Table 6.1.1.4 (pp. 500-502)' 'Henke, Gullikson and Davis, At. Data and Nucl. Data Tables, 1993, 54, 2'

loop_
_geom_angle_atom_site_label_1
_geom_angle_atom_site_label_2
_geom_angle_atom_site_label_3
_geom_angle
N2 Ir1 N1 171.7(2)
N3 Ir1 N1 96.0(2)
N3 Ir1 N2 88.4(2)
C8 Ir1 N1 80.8(3)
C8 Ir1 N2 95.2(3)
C8 Ir1 N3 175.0(3)
C19 Ir1 N1 91.7(3)
C19 Ir1 N2 80.8(3)
C19 Ir1 N3 95.5(3)
C19 Ir1 C8 88.5(3)
B1 Ir1 N1 80.4(3)
B1 Ir1 N2 107.5(3)
B1 Ir1 N3 77.7(3)
B1 Ir1 C8 97.9(3)
B1 Ir1 C19 168.9(3)
H1a Ir1 N1 99(2)
H1a Ir1 N2 88(3)
H1a Ir1 N3 90(3)
H1a Ir1 C8 87(3)
H1a Ir1 C19 167(3)
H1a Ir1 B1 24(3)
C14 N1 Ir1 116.3(5)
C18 N1 Ir1 123.9(5)
C18 N1 C14 119.6(7)
C25 N2 Ir1 114.8(5)
C29 N2 Ir1 124.9(5)
C29 N2 C25 120.3(6)
C3 N3 Ir1 121.4(5)
C7 N3 Ir1 120.5(5)
C7 N3 C3 118.0(7)
C2 C1 H1 109.9(4)
B3 C1 H1 107.3(4)
B3 C1 C2 110.0(7)
B4 C1 H1 136.8(4)
B4 C1 C2 112.5(6)
B4 C1 B3 65.4(5)
B8 C1 H1 134.0(4)
B8 C1 C2 64.8(5)
B8 C1 B3 117.5(6)
B8 C1 B4 62.1(5)
C3 C2 C1 115.4(6)
B1 C2 C1 114.3(6)
B1 C2 C3 121.4(6)
B7 C2 C1 111.0(6)
B7 C2 C3 120.6(6)
B7 C2 B1 64.2(5)
B8 C2 C1 60.3(5)
B8 C2 C3 115.3(6)
B8 C2 B1 115.1(6)
B8 C2 B7 61.3(5)
C2 C3 N3 116.8(7)
C4 C3 N3 120.6(7)
C4 C3 C2 122.5(7)
H4 C4 C3 120.4(5)
C5 C4 C3 119.3(8)
C5 C4 H4 120.4(5)
H5 C5 C4 120.3(5)
C6 C5 C4 119.4(8)
C6 C5 H5 120.3(5)
H6 C6 C5 120.5(5)
C7 C6 C5 119.1(8)
C7 C6 H6 120.5(5)
C6 C7 N3 123.6(7)
H7 C7 N3 118.2(4)
H7 C7 C6 118.2(5)
C9 C8 Ir1 128.0(6)
C13 C8 Ir1 114.1(6)
C13 C8 C9 117.7(8)
H9 C9 C8 119.6(5)
C10 C9 C8 120.8(8)
C10 C9 H9 119.6(5)
C9 C10 F1 119.6(8)
C11 C10 F1 116.9(8)
C11 C10 C9 123.5(8)
H11 C11 C10 121.9(5)
C12 C11 C10 116.1(8)
C12 C11 H11 121.9(6)
C11 C12 F2 116.5(8)
C13 C12 F2 120.8(8)
C13 C12 C11 122.6(9)
C12 C13 C8 119.2(8)
C14 C13 C8 115.8(7)
C14 C13 C12 124.9(8)
C13 C14 N1 112.9(7)
C15 C14 N1 118.9(8)
C15 C14 C13 128.2(8)
H15 C15 C14 119.8(5)
C16 C15 C14 120.4(8)
C16 C15 H15 119.8(5)
H16 C16 C15 119.9(5)
C17 C16 C15 120.2(8)
C17 C16 H16 119.9(5)
H17 C17 C16 120.9(5)
C18 C17 C16 118.1(8)
C18 C17 H17 120.9(5)
C17 C18 N1 122.6(8)
H18 C18 N1 118.7(5)
H18 C18 C17 118.7(5)
C20 C19 Ir1 127.9(6)
C24 C19 Ir1 113.9(6)
C24 C19 C20 118.1(7)
H20 C20 C19 120.2(5)
C21 C20 C19 119.6(8)
C21 C20 H20 120.2(5)
C20 C21 F4 119.2(8)
C22 C21 F4 116.1(8)
C22 C21 C20 124.7(8)
H22 C22 C21 122.3(5)
C23 C22 C21 115.4(8)
C23 C22 H22 122.3(5)
C22 C23 F3 115.9(7)
C24 C23 F3 120.7(7)
C24 C23 C22 123.4(8)
C23 C24 C19 118.8(7)
C25 C24 C19 116.0(7)
C25 C24 C23 125.2(8)
C24 C25 N2 114.3(7)
C26 C25 N2 118.4(8)
C26 C25 C24 127.2(8)
H26 C26 C25 119.8(5)
C27 C26 C25 120.4(8)
C27 C26 H26 119.8(5)
H27 C27 C26 119.7(5)
C28 C27 C26 120.6(8)
C28 C27 H27 119.7(5)
H28 C28 C27 121.3(5)
C29 C28 C27 117.3(9)
C29 C28 H28 121.3(5)
C28 C29 N2 123.0(8)
H29 C29 N2 118.5(4)
H29 C29 C28 118.5(5)
C2 B1 Ir1 100.6(5)
B2 B1 Ir1 122.6(5)
B2 B1 C2 107.6(6)
B6 B1 Ir1 148.6(6)
B6 B1 C2 107.5(7)
B6 B1 B2 61.4(5)
B7 B1 Ir1 125.8(6)
B7 B1 C2 61.7(5)
B7 B1 B2 111.6(6)
B7 B1 B6 60.4(5)
H1a B1 Ir1 34(4)
H1a B1 C2 121(4)
H1a B1 B2 128(4)
H1a B1 B6 116(4)
H1a B1 B7 108(4)
H2a B2 B1 115.1(4)
H2b B2 B1 89(5)
H2b B2 H2a 114(5)
B3 B2 B1 101.4(6)
B3 B2 H2a 134.5(4)
B3 B2 H2b 38(5)
B5 B2 B1 104.7(6)
B5 B2 H2a 128.4(4)
B5 B2 H2b 97(5)
B5 B2 B3 59.7(5)
B6 B2 B1 57.9(5)
B6 B2 H2a 116.1(4)
B6 B2 H2b 127(5)
B6 B2 B3 105.7(6)
B6 B2 B5 60.5(5)
B3 H2b B2 105(7)
B2 B3 C1 106.2(6)
H2b B3 C1 95(5)
H2b B3 B2 38(5)
H3 B3 C1 111.5(4)
H3 B3 B2 133.5(4)
H3 B3 H2b 112(5)
B4 B3 C1 58.2(5)
B4 B3 B2 107.2(6)
B4 B3 H2b 131(5)
B4 B3 H3 115.2(4)
B5 B3 C1 103.9(6)
B5 B3 B2 58.5(5)
B5 B3 H2b 96(5)
B5 B3 H3 132.0(4)
B5 B3 B4 59.4(5)
B3 B4 C1 56.4(5)
H4a B4 C1 126.3(4)
H4a B4 B3 122.1(4)
B5 B4 C1 103.2(6)
B5 B4 B3 60.4(5)
B5 B4 H4a 121.9(4)
B8 B4 C1 58.6(5)
B8 B4 B3 107.1(6)
B8 B4 H4a 120.9(4)
B8 B4 B5 109.4(6)
B9 B4 C1 105.1(6)
B9 B4 B3 109.2(7)
B9 B4 H4a 120.9(4)
B9 B4 B5 61.1(5)
B9 B4 B8 61.3(5)
B3 B5 B2 61.7(5)
B4 B5 B2 110.4(7)
B4 B5 B3 60.1(5)
H5a B5 B2 119.4(5)
H5a B5 B3 121.9(4)
H5a B5 B4 122.1(4)
B6 B5 B2 60.0(5)
B6 B5 B3 106.8(6)
B6 B5 B4 105.8(7)
B6 B5 H5a 123.3(4)
B9 B5 B2 109.5(7)
B9 B5 B3 106.9(7)
B9 B5 B4 58.5(5)
B9 B5 H5a 122.3(4)
B9 B5 B6 59.5(5)
B2 B6 B1 60.7(5)
B5 B6 B1 106.1(6)
B5 B6 B2 59.5(5)
H6a B6 B1 122.5(4)
H6a B6 B2 119.9(4)
H6a B6 B5 122.9(4)
B7 B6 B1 60.9(5)
B7 B6 B2 111.4(6)
B7 B6 B5 108.4(7)
B7 B6 H6a 120.1(4)
B9 B6 B1 107.6(6)
B9 B6 B2 109.6(6)
B9 B6 B5 60.2(5)
B9 B6 H6a 121.4(4)
B9 B6 B7 60.1(5)
B1 B7 C2 54.2(4)
B6 B7 C2 100.3(6)
B6 B7 B1 58.7(5)
H7a B7 C2 127.3(4)
H7a B7 B1 124.3(4)
H7a B7 B6 123.4(4)
B8 B7 C2 59.7(4)
B8 B7 B1 105.4(6)
B8 B7 B6 107.9(7)
B8 B7 H7a 121.1(4)
B9 B7 C2 103.5(6)
B9 B7 B1 106.3(7)
B9 B7 B6 60.7(5)
B9 B7 H7a 122.2(4)
B9 B7 B8 60.1(5)
C2 B8 C1 54.8(4)
B4 B8 C1 59.2(5)
B4 B8 C2 102.5(6)
B7 B8 C1 104.5(6)
B7 B8 C2 58.9(4)
B7 B8 B4 108.4(7)
H8 B8 C1 124.9(4)
H8 B8 C2 126.6(4)
H8 B8 B4 122.3(4)
H8 B8 B7 121.5(4)
B9 B8 C1 104.5(6)
B9 B8 C2 102.9(6)
B9 B8 B4 59.9(5)
B9 B8 B7 60.1(5)
B9 B8 H8 123.4(4)
B5 B9 B4 60.4(5)
B6 B9 B4 108.0(7)
B6 B9 B5 60.3(5)
B7 B9 B4 107.4(6)
B7 B9 B5 107.7(7)
B7 B9 B6 59.2(5)
B8 B9 B4 58.8(5)
B8 B9 B5 106.9(6)
B8 B9 B6 106.6(6)
B8 B9 B7 59.8(5)
H9a B9 B4 121.9(4)
H9a B9 B5 121.6(4)
H9a B9 B6 122.1(4)
H9a B9 B7 122.1(4)
H9a B9 B8 122.9(4)
Cl2 C30 Cl1 120.7(9)
H30a C30 Cl1 107.1(5)
H30a C30 Cl2 107.1(4)
H30b C30 Cl1 107.1(6)
H30b C30 Cl2 107.1(6)
H30b C30 H30a 106.8
B1 H1a Ir1 122(5)

loop_
_geom_bond_atom_site_label_1
_geom_bond_atom_site_label_2
_geom_bond_distance
Ir1 N1 2.052(6)
Ir1 N2 2.065(6)
Ir1 N3 2.177(6)
Ir1 C8 2.012(8)
Ir1 C19 2.012(8)
Ir1 B1 2.504(9)
Ir1 H1a 1.67(7)
F1 C10 1.362(9)
F2 C12 1.358(10)
F3 C23 1.362(9)
F4 C21 1.372(9)
N1 C14 1.370(10)
N1 C18 1.341(9)
N2 C25 1.368(10)
N2 C29 1.332(9)
N3 C3 1.351(10)
N3 C7 1.357(9)
C1 H1 1.1200
C1 C2 1.576(10)
C1 B3 1.651(12)
C1 B4 1.685(12)
C1 B8 1.675(11)
C2 C3 1.498(10)
C2 B1 1.594(11)
C2 B7 1.731(10)
C2 B8 1.745(11)
C3 C4 1.405(11)
C4 H4 0.9500
C4 C5 1.382(10)
C5 H5 0.9500
C5 C6 1.371(11)
C6 H6 0.9500
C6 C7 1.351(11)
C7 H7 0.9500
C8 C9 1.384(11)
C8 C13 1.420(11)
C9 H9 0.9500
C9 C10 1.354(11)
C10 C11 1.376(13)
C11 H11 0.9500
C11 C12 1.387(12)
C12 C13 1.381(12)
C13 C14 1.481(11)
C14 C15 1.391(11)
C15 H15 0.9500
C15 C16 1.377(12)
C16 H16 0.9500
C16 C17 1.361(12)
C17 H17 0.9500
C17 C18 1.385(11)
C18 H18 0.9500
C19 C20 1.387(11)
C19 C24 1.412(10)
C20 H20 0.9500
C20 C21 1.366(11)
C21 C22 1.367(12)
C22 H22 0.9500
C22 C23 1.375(11)
C23 C24 1.393(11)
C24 C25 1.460(11)
C25 C26 1.393(11)
C26 H26 0.9500
C26 C27 1.365(12)
C27 H27 0.9500
C27 C28 1.376(12)
C28 H28 0.9500
C28 C29 1.375(11)
C29 H29 0.9500
B1 B2 1.780(13)
B1 B6 1.730(12)
B1 B7 1.770(12)
B1 H1a 1.19(7)
B2 H2a 1.1200
B2 H2b 1.16(9)
B2 B3 1.843(13)
B2 B5 1.784(13)
B2 B6 1.793(12)
H2b B3 1.17(10)
B3 H3 1.1200
B3 B4 1.802(13)
B3 B5 1.807(13)
B4 H4a 1.1200
B4 B5 1.789(13)
B4 B8 1.734(13)
B4 B9 1.753(12)
B5 H5a 1.1200
B5 B6 1.801(13)
B5 B9 1.800(13)
B6 H6a 1.1200
B6 B7 1.762(13)
B6 B9 1.787(14)
B7 H7a 1.1200
B7 B8 1.773(12)
B7 B9 1.778(13)
B8 H8 1.1200
B8 B9 1.778(12)
B9 H9a 1.1200
Cl1 C30 1.665(13)
Cl2 C30 1.684(12)
C30 H30a 0.9900
C30 H30b 0.9900

loop_
_twin_individual_id
_twin_individual_mass_fraction_refined
1 0.5873(14)
2 0.4127(14)
